data_7002822
loop_
_publ_author_name
'Meng, Zhao-Sha'
'Yun, Lei'
'Zhang, Wei-Xiong'
'Hong, Chao-Gang'
'Herchel, Radovan'
'Ou, Yong-Cong'
'Leng, Ji-Dong'
'Peng, Meng-Xia'
'Lin, Zhuo-Jia'
'Tong, Ming-Liang'

_publ_section_title
;
 Reactivity of 4-amino-3,5-bis(pyridin-2-yl)-1,2,4-triazole, structures
 and magnetic properties of polynuclear and polymeric Mn(ii), Cu(ii)
 and Cd(ii) complexes
;
_journal_issue 46
_journal_name_full 'Dalton Transactions'
_journal_page_first 10284
_journal_page_last 10295
_journal_paper_doi 10.1039/b914702k
_journal_year 2009
_chemical_formula_sum 'C12 H10 Cd N12'
_chemical_formula_weight 434.72
_chemical_name_systematic
;
?
;
_space_group_IT_number 15
_symmetry_cell_setting monoclinic
_symmetry_space_group_name_Hall '-C 2yc'
_symmetry_space_group_name_H-M 'C 1 2/c 1'
_atom_sites_solution_hydrogens geom
_atom_sites_solution_primary direct
_atom_sites_solution_secondary difmap
_audit_creation_method SHELXL-97
_cell_angle_alpha 90.00
_cell_angle_beta 125.0730(10)
_cell_angle_gamma 90.00
_cell_formula_units_Z 8
_cell_length_a 22.9411(15)
_cell_length_b 12.0197(8)
_cell_length_c 13.4236(9)
_cell_measurement_temperature 123(2)
_cell_volume 3029.4(4)
_computing_cell_refinement 'Bruker SMART (Bruker, 1998)'
_computing_data_collection 'Bruker SMART (Bruker, 1998)'
_computing_data_reduction 'Bruker SAINT + & SHELXTL (Bruker, 1998)'
_computing_molecular_graphics 'Bruker SHELXTL'
_computing_publication_material 'Bruker SHELXTL'
_computing_structure_refinement 'SHELXL-97 (Sheldrick, 1997)'
_computing_structure_solution 'SHELXS-97 (Sheldrick, 1990)'
_diffrn_ambient_temperature 123(2)
_diffrn_measured_fraction_theta_full 0.908
_diffrn_measured_fraction_theta_max 0.908
_diffrn_measurement_device_type 'Bruker SMART CCD area detector'
_diffrn_measurement_method '\f and \w scans'
_diffrn_radiation_monochromator graphite
_diffrn_radiation_source 'fine-focus sealed tube'
_diffrn_radiation_type MoK\a
_diffrn_radiation_wavelength 0.71073
_diffrn_reflns_av_R_equivalents 0.0165
_diffrn_reflns_av_sigmaI/netI 0.0218
_diffrn_reflns_limit_h_max 29
_diffrn_reflns_limit_h_min -29
_diffrn_reflns_limit_k_max 15
_diffrn_reflns_limit_k_min -13
_diffrn_reflns_limit_l_max 16
_diffrn_reflns_limit_l_min -17
_diffrn_reflns_number 7748
_diffrn_reflns_theta_full 27.80
_diffrn_reflns_theta_max 27.80
_diffrn_reflns_theta_min 2.01
_exptl_absorpt_coefficient_mu 1.468
_exptl_absorpt_correction_T_max 0.9042
_exptl_absorpt_correction_T_min 0.7780
_exptl_absorpt_correction_type multi-scan
_exptl_absorpt_process_details 'SADABS (Bruker, 2002)'
_exptl_crystal_colour colorless
_exptl_crystal_density_diffrn 1.906
_exptl_crystal_density_method 'not measured'
_exptl_crystal_description block
_exptl_crystal_F_000 1712
_exptl_crystal_size_max 0.18
_exptl_crystal_size_mid 0.11
_exptl_crystal_size_min 0.07
_refine_diff_density_max 0.568
_refine_diff_density_min -0.336
_refine_diff_density_rms 0.076
_refine_ls_extinction_method none
_refine_ls_goodness_of_fit_ref 1.092
_refine_ls_hydrogen_treatment constr
_refine_ls_matrix_type full
_refine_ls_number_parameters 226
_refine_ls_number_reflns 3260
_refine_ls_number_restraints 0
_refine_ls_restrained_S_all 1.092
_refine_ls_R_factor_all 0.0260
_refine_ls_R_factor_gt 0.0241
_refine_ls_shift/su_max 0.001
_refine_ls_shift/su_mean 0.000
_refine_ls_structure_factor_coef Fsqd
_refine_ls_weighting_details 'calc w=1/[\s^2^(Fo^2^)+(0.0230P)^2^+5.5320P] where P=(Fo^2^+2Fc^2^)/3'
_refine_ls_weighting_scheme calc
_refine_ls_wR_factor_gt 0.0545
_refine_ls_wR_factor_ref 0.0555
_reflns_number_gt 3093
_reflns_number_total 3260
_reflns_threshold_expression >2sigma(I)
_cod_data_source_file b914702k.txt
_cod_data_source_block complex1
_cod_original_cell_volume 3029.4(3)
_cod_original_sg_symbol_H-M C2/c
_cod_database_code 7002822

loop_
_symmetry_equiv_pos_as_xyz
'x, y, z'
'-x, y, -z+1/2'
'x+1/2, y+1/2, z'
'-x+1/2, y+1/2, -z+1/2'
'-x, -y, -z'
'x, -y, z-1/2'
'-x+1/2, -y+1/2, -z'
'x+1/2, -y+1/2, z-1/2'

loop_
_atom_site_label
_atom_site_type_symbol
_atom_site_fract_x
_atom_site_fract_y
_atom_site_fract_z
_atom_site_U_iso_or_equiv
_atom_site_adp_type
_atom_site_occupancy
_atom_site_symmetry_multiplicity
_atom_site_calc_flag
_atom_site_refinement_flags
_atom_site_disorder_assembly
_atom_site_disorder_group
Cd1 Cd 0.014601(8) 0.077041(13) 0.397933(13) 0.01616(6) Uani 1 1 d . . .
N1 N 0.00443(9) 0.26960(16) 0.37616(16) 0.0178(4) Uani 1 1 d . . .
N2 N -0.05184(10) 0.33987(16) 0.30607(17) 0.0190(4) Uani 1 1 d . . .
N3 N 0.04541(10) 0.43807(15) 0.43087(17) 0.0169(4) Uani 1 1 d . . .
N4 N 0.09229(10) 0.52706(16) 0.49962(17) 0.0198(4) Uani 1 1 d . . .
H4A H 0.1161 0.5436 0.4667 0.024 Uiso 1 1 d R . .
H4B H 0.0644 0.5870 0.4818 0.024 Uiso 1 1 d R . .
N5 N 0.12546(10) 0.16530(16) 0.55288(17) 0.0196(4) Uani 1 1 d . . .
N6 N -0.03762(10) 0.64055(17) 0.33260(17) 0.0222(4) Uani 1 1 d . . .
N7 N 0.05095(11) -0.07977(16) 0.51779(18) 0.0215(4) Uani 1 1 d . . .
N8 N 0.08628(10) -0.15409(17) 0.51827(16) 0.0201(4) Uani 1 1 d . . .
N9 N 0.12062(11) -0.22496(19) 0.51995(19) 0.0296(5) Uani 1 1 d . . .
N10 N -0.07305(10) 0.03763(18) 0.19800(17) 0.0220(4) Uani 1 1 d . . .
N11 N -0.13571(10) 0.02529(16) 0.14932(17) 0.0203(4) Uani 1 1 d . . .
N12 N -0.19592(11) 0.0118(2) 0.1014(2) 0.0345(5) Uani 1 1 d . . .
C1 C 0.18444(13) 0.1096(2) 0.6360(2) 0.0231(5) Uani 1 1 d . . .
H1 H 0.1807 0.0323 0.6460 0.028 Uiso 1 1 calc R . .
C2 C 0.25071(13) 0.1594(2) 0.7082(2) 0.0262(5) Uani 1 1 d . . .
H2 H 0.2911 0.1181 0.7689 0.031 Uiso 1 1 calc R . .
C3 C 0.25661(13) 0.2706(2) 0.6899(2) 0.0274(5) Uani 1 1 d . . .
H3 H 0.3018 0.3060 0.7350 0.033 Uiso 1 1 calc R . .
C4 C 0.19597(12) 0.3303(2) 0.6049(2) 0.0249(5) Uani 1 1 d . . .
H4 H 0.1989 0.4070 0.5915 0.030 Uiso 1 1 calc R . .
C5 C 0.13115(11) 0.27526(19) 0.54021(19) 0.0187(4) Uani 1 1 d . . .
C6 C 0.06224(12) 0.32814(19) 0.45099(19) 0.0175(4) Uani 1 1 d . . .
C7 C -0.02653(12) 0.44158(19) 0.3396(2) 0.0175(4) Uani 1 1 d . . .
C8 C -0.06984(12) 0.54273(19) 0.2858(2) 0.0182(4) Uani 1 1 d . . .
C9 C -0.14170(12) 0.5334(2) 0.1889(2) 0.0221(5) Uani 1 1 d . . .
H9 H -0.1630 0.4626 0.1577 0.027 Uiso 1 1 calc R . .
C10 C -0.18078(13) 0.6301(2) 0.1399(2) 0.0251(5) Uani 1 1 d . . .
H10 H -0.2300 0.6268 0.0752 0.030 Uiso 1 1 calc R . .
C11 C -0.14766(13) 0.7314(2) 0.1858(2) 0.0258(5) Uani 1 1 d . . .
H11 H -0.1734 0.7989 0.1525 0.031 Uiso 1 1 calc R . .
C12 C -0.07641(13) 0.7329(2) 0.2812(2) 0.0252(5) Uani 1 1 d . . .
H12 H -0.0538 0.8029 0.3119 0.030 Uiso 1 1 calc R . .

loop_
_atom_site_aniso_label
_atom_site_aniso_U_11
_atom_site_aniso_U_22
_atom_site_aniso_U_33
_atom_site_aniso_U_23
_atom_site_aniso_U_13
_atom_site_aniso_U_12
Cd1 0.01871(9) 0.01545(10) 0.01418(9) 0.00004(6) 0.00936(7) -0.00060(6)
N1 0.0181(9) 0.0176(10) 0.0164(9) 0.0014(7) 0.0091(8) 0.0010(7)
N2 0.0202(9) 0.0185(10) 0.0193(9) 0.0018(8) 0.0119(8) 0.0016(8)
N3 0.0190(9) 0.0164(9) 0.0161(9) -0.0013(7) 0.0105(8) -0.0028(7)
N4 0.0230(10) 0.0170(10) 0.0192(9) -0.0030(8) 0.0120(8) -0.0046(8)
N5 0.0214(9) 0.0200(10) 0.0162(9) -0.0008(8) 0.0101(8) 0.0011(8)
N6 0.0254(10) 0.0202(10) 0.0193(10) 0.0000(8) 0.0118(8) 0.0013(8)
N7 0.0267(10) 0.0192(10) 0.0231(10) 0.0027(8) 0.0170(9) 0.0021(8)
N8 0.0217(9) 0.0217(10) 0.0154(9) 0.0005(8) 0.0096(8) -0.0033(8)
N9 0.0321(11) 0.0275(12) 0.0294(11) 0.0019(9) 0.0177(10) 0.0093(10)
N10 0.0206(10) 0.0296(11) 0.0161(9) -0.0014(8) 0.0106(8) -0.0032(8)
N11 0.0242(11) 0.0179(10) 0.0196(9) -0.0005(8) 0.0130(9) 0.0022(8)
N12 0.0194(11) 0.0376(14) 0.0419(13) -0.0063(11) 0.0150(10) -0.0010(9)
C1 0.0263(12) 0.0213(12) 0.0194(11) -0.0004(9) 0.0117(10) 0.0042(10)
C2 0.0224(12) 0.0309(14) 0.0204(11) 0.0018(10) 0.0095(10) 0.0059(10)
C3 0.0193(11) 0.0329(14) 0.0243(12) -0.0025(11) 0.0092(10) -0.0043(10)
C4 0.0237(12) 0.0232(12) 0.0260(12) 0.0002(10) 0.0133(10) -0.0022(10)
C5 0.0196(11) 0.0209(12) 0.0152(10) -0.0014(9) 0.0098(9) -0.0013(9)
C6 0.0211(11) 0.0179(11) 0.0159(10) -0.0001(8) 0.0120(9) -0.0012(9)
C7 0.0184(11) 0.0225(12) 0.0152(10) 0.0006(9) 0.0118(9) -0.0002(9)
C8 0.0236(11) 0.0185(11) 0.0183(11) 0.0004(9) 0.0154(10) -0.0005(9)
C9 0.0224(11) 0.0230(12) 0.0225(11) 0.0008(10) 0.0138(10) -0.0004(10)
C10 0.0253(12) 0.0298(14) 0.0198(11) 0.0024(10) 0.0127(10) 0.0041(10)
C11 0.0333(13) 0.0231(12) 0.0224(11) 0.0045(10) 0.0167(11) 0.0075(10)
C12 0.0339(13) 0.0187(12) 0.0222(11) -0.0011(10) 0.0156(11) -0.0003(10)

loop_
_atom_type_symbol
_atom_type_description
_atom_type_scat_dispersion_real
_atom_type_scat_dispersion_imag
_atom_type_scat_source
C C 0.0033 0.0016 'International Tables Vol C Tables 4.2.6.8 and 6.1.1.4'
H H 0.0000 0.0000 'International Tables Vol C Tables 4.2.6.8 and 6.1.1.4'
N N 0.0061 0.0033 'International Tables Vol C Tables 4.2.6.8 and 6.1.1.4'
Cd Cd -0.8075 1.2024 'International Tables Vol C Tables 4.2.6.8 and 6.1.1.4'

loop_
_geom_angle_atom_site_label_1
_geom_angle_atom_site_label_2
_geom_angle_atom_site_label_3
_geom_angle
_geom_angle_site_symmetry_1
_geom_angle_site_symmetry_3
_geom_angle_publ_flag
N10 Cd1 N7 111.75(7) . . ?
N10 Cd1 N1 95.80(7) . . ?
N7 Cd1 N1 150.71(7) . . ?
N10 Cd1 N7 101.14(7) . 5_556 ?
N7 Cd1 N7 75.48(8) . 5_556 ?
N1 Cd1 N7 90.05(6) . 5_556 ?
N10 Cd1 N10 73.36(8) . 2 ?
N7 Cd1 N10 97.17(7) . 2 ?
N1 Cd1 N10 100.19(7) . 2 ?
N7 Cd1 N10 168.74(7) 5_556 2 ?
N10 Cd1 N5 151.46(7) . . ?
N7 Cd1 N5 88.77(7) . . ?
N1 Cd1 N5 69.61(6) . . ?
N7 Cd1 N5 103.19(7) 5_556 . ?
N10 Cd1 N5 84.93(6) 2 . ?
C6 N1 N2 109.50(19) . . ?
C6 N1 Cd1 116.84(15) . . ?
N2 N1 Cd1 133.44(14) . . ?
C7 N2 N1 106.38(18) . . ?
C6 N3 C7 105.33(18) . . ?
C6 N3 N4 125.53(19) . . ?
C7 N3 N4 128.88(18) . . ?
N3 N4 H4A 107.1 . . ?
N3 N4 H4B 105.9 . . ?
H4A N4 H4B 103.4 . . ?
C1 N5 C5 118.1(2) . . ?
C1 N5 Cd1 123.93(16) . . ?
C5 N5 Cd1 116.87(14) . . ?
C8 N6 C12 117.5(2) . . ?
N8 N7 Cd1 125.73(15) . . ?
N8 N7 Cd1 128.64(15) . 5_556 ?
Cd1 N7 Cd1 104.52(8) . 5_556 ?
N9 N8 N7 179.3(3) . . ?
N11 N10 Cd1 129.31(15) . . ?
N11 N10 Cd1 127.00(15) . 2 ?
Cd1 N10 Cd1 101.78(7) . 2 ?
N12 N11 N10 178.8(3) . . ?
N5 C1 C2 123.0(2) . . ?
N5 C1 H1 118.5 . . ?
C2 C1 H1 118.5 . . ?
C3 C2 C1 118.4(2) . . ?
C3 C2 H2 120.8 . . ?
C1 C2 H2 120.8 . . ?
C2 C3 C4 119.5(2) . . ?
C2 C3 H3 120.2 . . ?
C4 C3 H3 120.2 . . ?
C5 C4 C3 118.4(2) . . ?
C5 C4 H4 120.8 . . ?
C3 C4 H4 120.8 . . ?
N5 C5 C4 122.4(2) . . ?
N5 C5 C6 112.94(19) . . ?
C4 C5 C6 124.7(2) . . ?
N1 C6 N3 108.76(19) . . ?
N1 C6 C5 122.1(2) . . ?
N3 C6 C5 129.2(2) . . ?
N2 C7 N3 110.04(19) . . ?
N2 C7 C8 124.0(2) . . ?
N3 C7 C8 126.0(2) . . ?
N6 C8 C9 123.0(2) . . ?
N6 C8 C7 117.5(2) . . ?
C9 C8 C7 119.5(2) . . ?
C10 C9 C8 118.1(2) . . ?
C10 C9 H9 121.0 . . ?
C8 C9 H9 121.0 . . ?
C11 C10 C9 119.3(2) . . ?
C11 C10 H10 120.3 . . ?
C9 C10 H10 120.3 . . ?
C10 C11 C12 118.7(2) . . ?
C10 C11 H11 120.6 . . ?
C12 C11 H11 120.6 . . ?
N6 C12 C11 123.3(2) . . ?
N6 C12 H12 118.3 . . ?
C11 C12 H12 118.3 . . ?

loop_
_geom_bond_atom_site_label_1
_geom_bond_atom_site_label_2
_geom_bond_distance
_geom_bond_site_symmetry_2
_geom_bond_publ_flag
Cd1 N10 2.2953(19) . ?
Cd1 N7 2.3010(19) . ?
Cd1 N1 2.328(2) . ?
Cd1 N7 2.3446(19) 5_556 ?
Cd1 N10 2.3800(19) 2 ?
Cd1 N5 2.4167(19) . ?
N1 C6 1.316(3) . ?
N1 N2 1.367(3) . ?
N2 C7 1.317(3) . ?
N3 C6 1.359(3) . ?
N3 C7 1.380(3) . ?
N3 N4 1.418(3) . ?
N4 H4A 0.8999 . ?
N4 H4B 0.9000 . ?
N5 C1 1.338(3) . ?
N5 C5 1.348(3) . ?
N6 C8 1.338(3) . ?
N6 C12 1.340(3) . ?
N7 N8 1.204(3) . ?
N7 Cd1 2.3446(19) 5_556 ?
N8 N9 1.152(3) . ?
N10 N11 1.198(3) . ?
N10 Cd1 2.3800(19) 2 ?
N11 N12 1.152(3) . ?
C1 C2 1.384(3) . ?
C1 H1 0.9500 . ?
C2 C3 1.379(4) . ?
C2 H2 0.9500 . ?
C3 C4 1.388(3) . ?
C3 H3 0.9500 . ?
C4 C5 1.385(3) . ?
C4 H4 0.9500 . ?
C5 C6 1.470(3) . ?
C7 C8 1.470(3) . ?
C8 C9 1.399(3) . ?
C9 C10 1.382(3) . ?
C9 H9 0.9500 . ?
C10 C11 1.379(4) . ?
C10 H10 0.9500 . ?
C11 C12 1.381(3) . ?
C11 H11 0.9500 . ?
C12 H12 0.9500 . ?

loop_
_geom_hbond_atom_site_label_D
_geom_hbond_atom_site_label_H
_geom_hbond_atom_site_label_A
_geom_hbond_distance_DH
_geom_hbond_distance_HA
_geom_hbond_distance_DA
_geom_hbond_angle_DHA
_geom_hbond_site_symmetry_A
N4 H4B N6 0.90 2.12 2.844(3) 136.3 .
N4 H4B N9 0.90 2.50 3.029(3) 117.6 1_565
